data_4347985
loop_
_publ_author_name
'Schlindwein, Simon H.'
'Bader, Katharina'
'Sibold, Carlo'
'Frey, Wolfgang'
'Neugebauer, Petr'
'Orlita, Milan'
'Slageren, Joris van'
'Gudat, Dietrich'

_publ_section_title
;
 New Selective Synthesis of Dithiaboroles as a Viable Pathway to
 Functionalized Benzenedithiolenes and Their Complexes.
;
_journal_issue 12
_journal_name_full 'Inorganic chemistry'
_journal_page_first 6186
_journal_page_last 6194
_journal_paper_doi 10.1021/acs.inorgchem.6b00821
_journal_volume 55
_journal_year 2016
_chemical_formula_moiety 'C19 H17 O P S2'
_chemical_formula_sum 'C19 H17 O P S2'
_chemical_formula_weight 356.41
_space_group_crystal_system orthorhombic
_space_group_IT_number 61
_space_group_name_Hall '-P 2ac 2ab'
_space_group_name_H-M_alt 'P b c a'
_atom_sites_solution_hydrogens mixed
_audit_creation_method SHELXL-2014/7
_cell_angle_alpha 90
_cell_angle_beta 90
_cell_angle_gamma 90
_cell_formula_units_Z 8
_cell_length_a 11.4978(5)
_cell_length_b 13.3495(6)
_cell_length_c 22.0594(11)
_cell_measurement_reflns_used 4047
_cell_measurement_temperature 100(2)
_cell_measurement_theta_max 30.481
_cell_measurement_theta_min 1.846
_cell_volume 3385.9(3)
_computing_cell_refinement 'Bruker ApexII Software Suite, 2008'
_computing_data_collection 'Bruker ApexII Software Suite, 2008'
_computing_data_reduction 'Bruker ApexII Software Suite, 2008'
_computing_molecular_graphics 'SHELXS plus XP (Sheldrick, 1991)'
_computing_publication_material 'SHELXL-2014/7 (Sheldrick, 2014)'
_computing_structure_refinement 'SHELXL-2014/7 (Sheldrick, 2014)'
_computing_structure_solution 'SHELXS-2014/7 (Sheldrick, 2014)'
_diffrn_ambient_temperature 100(2)
_diffrn_measured_fraction_theta_full 0.999
_diffrn_measured_fraction_theta_max 0.997
_diffrn_measurement_device_type 'Bruker Kappa ApexII Duo'
_diffrn_measurement_method 'Omega and phi scans'
_diffrn_radiation_type MoK\a
_diffrn_radiation_wavelength 0.71073
_diffrn_reflns_av_R_equivalents 0.0516
_diffrn_reflns_av_unetI/netI 0.0383
_diffrn_reflns_Laue_measured_fraction_full 0.999
_diffrn_reflns_Laue_measured_fraction_max 0.997
_diffrn_reflns_limit_h_max 16
_diffrn_reflns_limit_h_min -16
_diffrn_reflns_limit_k_max 14
_diffrn_reflns_limit_k_min -19
_diffrn_reflns_limit_l_max 31
_diffrn_reflns_limit_l_min -31
_diffrn_reflns_number 33966
_diffrn_reflns_point_group_measured_fraction_full 0.999
_diffrn_reflns_point_group_measured_fraction_max 0.997
_diffrn_reflns_theta_full 25.242
_diffrn_reflns_theta_max 30.481
_diffrn_reflns_theta_min 1.846
_exptl_absorpt_coefficient_mu 0.410
_exptl_absorpt_correction_T_max 0.7461
_exptl_absorpt_correction_T_min 0.6599
_exptl_absorpt_correction_type multi-scan
_exptl_absorpt_process_details 'BLESSING 1995'
_exptl_crystal_colour colourless
_exptl_crystal_density_diffrn 1.398
_exptl_crystal_description block
_exptl_crystal_F_000 1488
_exptl_crystal_size_max 0.582
_exptl_crystal_size_mid 0.390
_exptl_crystal_size_min 0.228
_refine_diff_density_max 0.615
_refine_diff_density_min -0.707
_refine_diff_density_rms 0.081
_refine_ls_extinction_method none
_refine_ls_goodness_of_fit_ref 1.121
_refine_ls_hydrogen_treatment mixed
_refine_ls_matrix_type full
_refine_ls_number_parameters 216
_refine_ls_number_reflns 5140
_refine_ls_number_restraints 0
_refine_ls_restrained_S_all 1.121
_refine_ls_R_factor_all 0.0640
_refine_ls_R_factor_gt 0.0458
_refine_ls_shift/su_max 0.001
_refine_ls_shift/su_mean 0.000
_refine_ls_structure_factor_coef Fsqd
_refine_ls_weighting_details 'w=1/[\s^2^(Fo^2^)+(0.0308P)^2^+4.6490P] where P=(Fo^2^+2Fc^2^)/3'
_refine_ls_weighting_scheme calc
_refine_ls_wR_factor_gt 0.1004
_refine_ls_wR_factor_ref 0.1085
_reflns_Friedel_coverage 0.000
_reflns_number_gt 4047
_reflns_number_total 5140
_reflns_threshold_expression 'I > 2\s(I)'
_cod_data_source_file 4(gud287).cif
_cod_data_source_block gud287
_cod_database_code 4347985
_shelx_shelxl_version_number 2014/7
_shelx_space_group_comment
;
The symmetry employed for this shelxl refinement is uniquely defined
by the following loop, which should always be used as a source of
symmetry information in preference to the above space-group names.
They are only intended as comments.
;
_shelx_estimated_absorpt_t_min 0.796
_shelx_estimated_absorpt_t_max 0.912

loop_
_space_group_symop_operation_xyz
'x, y, z'
'-x+1/2, -y, z+1/2'
'-x, y+1/2, -z+1/2'
'x+1/2, -y+1/2, -z'
'-x, -y, -z'
'x-1/2, y, -z-1/2'
'x, -y-1/2, z-1/2'
'-x-1/2, y-1/2, z'

loop_
_atom_site_label
_atom_site_type_symbol
_atom_site_fract_x
_atom_site_fract_y
_atom_site_fract_z
_atom_site_U_iso_or_equiv
_atom_site_adp_type
_atom_site_occupancy
_atom_site_site_symmetry_order
_atom_site_calc_flag
_atom_site_refinement_flags_posn
_atom_site_refinement_flags_adp
S1 S 0.15663(4) 0.20234(4) 0.65295(2) 0.01754(11) Uani 1 1 d . .
S2 S 0.15562(5) 0.18301(4) 0.51379(2) 0.02454(13) Uani 1 1 d . .
P1 P 0.03426(4) -0.01045(3) 0.74796(2) 0.01043(10) Uani 1 1 d . .
O1 O 0.16242(11) 0.00846(10) 0.74237(6) 0.0154(3) Uani 1 1 d . .
C1 C -0.05620(16) 0.10064(13) 0.65204(8) 0.0125(3) Uani 1 1 d . .
C2 C 0.03659(16) 0.14121(13) 0.61843(8) 0.0129(3) Uani 1 1 d . .
C3 C 0.03236(18) 0.13979(15) 0.55468(9) 0.0174(4) Uani 1 1 d . .
C4 C -0.00982(16) -0.11855(13) 0.70431(8) 0.0119(3) Uani 1 1 d . .
C5 C -0.00672(16) -0.03552(13) 0.82545(8) 0.0118(3) Uani 1 1 d . .
C6 C -0.0666(2) 0.10376(16) 0.52486(9) 0.0222(4) Uani 1 1 d . .
H6 H -0.0701 0.1047 0.4818 0.027 Uiso 1 1 calc R U
C7 C -0.15947(19) 0.06665(16) 0.55813(10) 0.0215(4) Uani 1 1 d . .
H7 H -0.2272 0.0434 0.5379 0.026 Uiso 1 1 calc R U
C8 C -0.15345(17) 0.06351(14) 0.62104(9) 0.0164(4) Uani 1 1 d . .
H8 H -0.2163 0.0357 0.6434 0.020 Uiso 1 1 calc R U
C9 C 0.07075(17) -0.16372(14) 0.66551(9) 0.0153(4) Uani 1 1 d . .
H9 H 0.1473 -0.1373 0.6623 0.018 Uiso 1 1 calc R U
C10 C 0.03907(18) -0.24748(15) 0.63140(9) 0.0175(4) Uani 1 1 d . .
H10 H 0.0939 -0.2782 0.6051 0.021 Uiso 1 1 calc R U
C11 C -0.07296(18) -0.28571(14) 0.63615(9) 0.0175(4) Uani 1 1 d . .
H11 H -0.0945 -0.3429 0.6131 0.021 Uiso 1 1 calc R U
C12 C -0.15409(17) -0.24067(14) 0.67452(9) 0.0166(4) Uani 1 1 d . .
H12 H -0.2307 -0.2670 0.6774 0.020 Uiso 1 1 calc R U
C13 C -0.12273(17) -0.15705(14) 0.70864(9) 0.0149(4) Uani 1 1 d . .
H13 H -0.1778 -0.1263 0.7348 0.018 Uiso 1 1 calc R U
C14 C 0.07497(17) -0.08573(15) 0.86147(9) 0.0173(4) Uani 1 1 d . .
H14 H 0.1474 -0.1055 0.8445 0.021 Uiso 1 1 calc R U
C15 C 0.05067(19) -0.10689(16) 0.92205(9) 0.0212(4) Uani 1 1 d . .
H15 H 0.1063 -0.1411 0.9462 0.025 Uiso 1 1 calc R U
C16 C -0.0548(2) -0.07795(16) 0.94694(9) 0.0212(4) Uani 1 1 d . .
H16 H -0.0711 -0.0919 0.9883 0.025 Uiso 1 1 calc R U
C17 C -0.13689(19) -0.02847(16) 0.91155(9) 0.0199(4) Uani 1 1 d . .
H17 H -0.2090 -0.0085 0.9288 0.024 Uiso 1 1 calc R U
C18 C -0.11351(17) -0.00809(15) 0.85075(9) 0.0165(4) Uani 1 1 d . .
H18 H -0.1703 0.0245 0.8265 0.020 Uiso 1 1 calc R U
C19 C -0.05511(16) 0.09345(14) 0.72063(8) 0.0121(3) Uani 1 1 d . .
H19A H -0.1358 0.0846 0.7354 0.014 Uiso 1 1 calc R U
H19B H -0.0249 0.1569 0.7377 0.014 Uiso 1 1 calc R U
H1S H 0.175(2) 0.142(2) 0.6944(13) 0.037(8) Uiso 1 1 d . .
H2S H 0.116(3) 0.163(2) 0.4637(13) 0.039(8) Uiso 1 1 d . .

loop_
_atom_site_aniso_label
_atom_site_aniso_U_11
_atom_site_aniso_U_22
_atom_site_aniso_U_33
_atom_site_aniso_U_23
_atom_site_aniso_U_13
_atom_site_aniso_U_12
S1 0.0159(2) 0.0155(2) 0.0211(2) 0.00194(18) -0.00035(18) -0.00497(18)
S2 0.0313(3) 0.0227(3) 0.0196(2) 0.0054(2) 0.0098(2) 0.0047(2)
P1 0.00868(19) 0.0090(2) 0.0136(2) 0.00022(17) -0.00028(16) 0.00004(16)
O1 0.0106(6) 0.0156(6) 0.0200(7) 0.0022(5) 0.0002(5) -0.0011(5)
C1 0.0147(8) 0.0080(8) 0.0148(8) -0.0005(7) -0.0017(7) 0.0029(6)
C2 0.0134(8) 0.0093(8) 0.0160(8) 0.0002(7) 0.0000(7) 0.0018(6)
C3 0.0244(10) 0.0128(9) 0.0151(9) 0.0020(7) 0.0022(7) 0.0063(7)
C4 0.0142(8) 0.0085(8) 0.0129(8) 0.0014(6) -0.0008(6) 0.0017(6)
C5 0.0131(8) 0.0086(8) 0.0138(8) -0.0001(6) -0.0009(6) -0.0024(6)
C6 0.0312(11) 0.0212(10) 0.0141(9) -0.0019(8) -0.0054(8) 0.0077(9)
C7 0.0223(10) 0.0191(10) 0.0230(10) -0.0041(8) -0.0097(8) 0.0036(8)
C8 0.0146(9) 0.0133(9) 0.0212(9) -0.0011(7) -0.0023(7) 0.0014(7)
C9 0.0153(9) 0.0140(9) 0.0165(9) 0.0000(7) 0.0011(7) 0.0008(7)
C10 0.0214(9) 0.0150(9) 0.0160(9) -0.0024(7) 0.0000(7) 0.0053(8)
C11 0.0246(10) 0.0110(8) 0.0170(9) -0.0005(7) -0.0041(7) 0.0017(7)
C12 0.0154(9) 0.0122(8) 0.0221(9) 0.0013(7) -0.0028(7) -0.0018(7)
C13 0.0135(8) 0.0129(9) 0.0183(9) -0.0001(7) 0.0005(7) 0.0005(7)
C14 0.0140(9) 0.0173(9) 0.0207(9) 0.0022(8) -0.0023(7) -0.0012(7)
C15 0.0230(10) 0.0215(10) 0.0193(10) 0.0064(8) -0.0072(8) -0.0047(8)
C16 0.0309(11) 0.0189(10) 0.0138(9) -0.0007(8) 0.0001(8) -0.0076(8)
C17 0.0215(10) 0.0203(10) 0.0180(9) -0.0019(8) 0.0044(7) -0.0002(8)
C18 0.0162(9) 0.0151(9) 0.0182(9) 0.0011(7) 0.0014(7) 0.0029(7)
C19 0.0110(8) 0.0104(8) 0.0148(8) 0.0001(6) 0.0001(6) 0.0014(6)

loop_
_atom_type_symbol
_atom_type_description
_atom_type_scat_dispersion_real
_atom_type_scat_dispersion_imag
_atom_type_scat_source
C C 0.0033 0.0016 'International Tables Vol C Tables 4.2.6.8 and 6.1.1.4'
H H 0.0000 0.0000 'International Tables Vol C Tables 4.2.6.8 and 6.1.1.4'
O O 0.0106 0.0060 'International Tables Vol C Tables 4.2.6.8 and 6.1.1.4'
P P 0.1023 0.0942 'International Tables Vol C Tables 4.2.6.8 and 6.1.1.4'
S S 0.1246 0.1234 'International Tables Vol C Tables 4.2.6.8 and 6.1.1.4'

loop_
_geom_angle_atom_site_label_1
_geom_angle_atom_site_label_2
_geom_angle_atom_site_label_3
_geom_angle
C2 S1 H1S 98.8(13)
C3 S2 H2S 95.3(14)
O1 P1 C5 111.44(8)
O1 P1 C4 111.47(8)
C5 P1 C4 106.46(8)
O1 P1 C19 113.41(8)
C5 P1 C19 107.84(8)
C4 P1 C19 105.81(8)
C8 C1 C2 118.94(17)
C8 C1 C19 118.11(17)
C2 C1 C19 122.94(16)
C3 C2 C1 119.67(18)
C3 C2 S1 117.50(15)
C1 C2 S1 122.71(14)
C6 C3 C2 120.17(19)
C6 C3 S2 121.43(16)
C2 C3 S2 118.40(16)
C9 C4 C13 119.87(17)
C9 C4 P1 119.00(14)
C13 C4 P1 121.13(14)
C18 C5 C14 119.21(18)
C18 C5 P1 123.99(14)
C14 C5 P1 116.80(14)
C7 C6 C3 119.99(19)
C7 C6 H6 120.0
C3 C6 H6 120.0
C6 C7 C8 120.04(19)
C6 C7 H7 120.0
C8 C7 H7 120.0
C7 C8 C1 121.08(19)
C7 C8 H8 119.5
C1 C8 H8 119.5
C10 C9 C4 120.17(18)
C10 C9 H9 119.9
C4 C9 H9 119.9
C11 C10 C9 119.70(18)
C11 C10 H10 120.2
C9 C10 H10 120.2
C10 C11 C12 120.48(18)
C10 C11 H11 119.8
C12 C11 H11 119.8
C13 C12 C11 119.97(18)
C13 C12 H12 120.0
C11 C12 H12 120.0
C12 C13 C4 119.83(18)
C12 C13 H13 120.1
C4 C13 H13 120.1
C15 C14 C5 120.41(19)
C15 C14 H14 119.8
C5 C14 H14 119.8
C16 C15 C14 119.91(19)
C16 C15 H15 120.0
C14 C15 H15 120.0
C15 C16 C17 120.22(19)
C15 C16 H16 119.9
C17 C16 H16 119.9
C16 C17 C18 120.09(19)
C16 C17 H17 120.0
C18 C17 H17 120.0
C17 C18 C5 120.15(18)
C17 C18 H18 119.9
C5 C18 H18 119.9
C1 C19 P1 112.44(12)
C1 C19 H19A 109.1
P1 C19 H19A 109.1
C1 C19 H19B 109.1
P1 C19 H19B 109.1
H19A C19 H19B 107.8

loop_
_geom_bond_atom_site_label_1
_geom_bond_atom_site_label_2
_geom_bond_distance
S1 C2 1.7749(19)
S1 H1S 1.24(3)
S2 C3 1.776(2)
S2 H2S 1.22(3)
P1 O1 1.5001(14)
P1 C5 1.8045(19)
P1 C4 1.8073(19)
P1 C19 1.8284(18)
C1 C8 1.401(3)
C1 C2 1.408(3)
C1 C19 1.516(3)
C2 C3 1.407(3)
C3 C6 1.399(3)
C4 C9 1.398(3)
C4 C13 1.399(3)
C5 C18 1.397(3)
C5 C14 1.401(3)
C6 C7 1.387(3)
C6 H6 0.9500
C7 C8 1.390(3)
C7 H7 0.9500
C8 H8 0.9500
C9 C10 1.396(3)
C9 H9 0.9500
C10 C11 1.389(3)
C10 H10 0.9500
C11 C12 1.396(3)
C11 H11 0.9500
C12 C13 1.394(3)
C12 H12 0.9500
C13 H13 0.9500
C14 C15 1.394(3)
C14 H14 0.9500
C15 C16 1.386(3)
C15 H15 0.9500
C16 C17 1.392(3)
C16 H16 0.9500
C17 C18 1.395(3)
C17 H17 0.9500
C18 H18 0.9500
C19 H19A 0.9900
C19 H19B 0.9900

loop_
_geom_torsion_atom_site_label_1
_geom_torsion_atom_site_label_2
_geom_torsion_atom_site_label_3
_geom_torsion_atom_site_label_4
_geom_torsion
C8 C1 C2 C3 -2.8(3)
C19 C1 C2 C3 176.13(17)
C8 C1 C2 S1 173.05(14)
C19 C1 C2 S1 -8.1(2)
C1 C2 C3 C6 3.8(3)
S1 C2 C3 C6 -172.19(15)
C1 C2 C3 S2 -175.34(14)
S1 C2 C3 S2 8.6(2)
O1 P1 C4 C9 -7.97(17)
C5 P1 C4 C9 -129.69(15)
C19 P1 C4 C9 115.75(15)
O1 P1 C4 C13 172.29(15)
C5 P1 C4 C13 50.57(17)
C19 P1 C4 C13 -63.99(17)
O1 P1 C5 C18 147.02(16)
C4 P1 C5 C18 -91.24(17)
C19 P1 C5 C18 21.94(18)
O1 P1 C5 C14 -33.06(17)
C4 P1 C5 C14 88.68(16)
C19 P1 C5 C14 -158.14(14)
C2 C3 C6 C7 -1.8(3)
S2 C3 C6 C7 177.30(16)
C3 C6 C7 C8 -1.2(3)
C6 C7 C8 C1 2.3(3)
C2 C1 C8 C7 -0.3(3)
C19 C1 C8 C7 -179.21(17)
C13 C4 C9 C10 -0.4(3)
P1 C4 C9 C10 179.83(15)
C4 C9 C10 C11 0.1(3)
C9 C10 C11 C12 0.3(3)
C10 C11 C12 C13 -0.3(3)
C11 C12 C13 C4 0.0(3)
C9 C4 C13 C12 0.4(3)
P1 C4 C13 C12 -179.85(14)
C18 C5 C14 C15 -0.9(3)
P1 C5 C14 C15 179.22(15)
C5 C14 C15 C16 -0.1(3)
C14 C15 C16 C17 0.5(3)
C15 C16 C17 C18 0.2(3)
C16 C17 C18 C5 -1.2(3)
C14 C5 C18 C17 1.6(3)
P1 C5 C18 C17 -178.53(15)
C8 C1 C19 P1 101.40(17)
C2 C1 C19 P1 -77.5(2)
O1 P1 C19 C1 73.83(15)
C5 P1 C19 C1 -162.27(13)
C4 P1 C19 C1 -48.66(15)
